data_2229189
loop_
_publ_author_name
'Pourayoubi, Mehrdad'
'Negari, Monireh'
'Ne\<cas, Marek'

_publ_section_title
;
 <i>N</i>-Cyclohexylcyclohexanaminium chloride
;
_journal_coeditor_code PV2369
_journal_issue 2
_journal_name_full 'Acta Crystallographica Section E'
_journal_page_first o332
_journal_paper_doi 10.1107/S1600536811000857
_journal_volume 67
_journal_year 2011
_chemical_formula_iupac 'C12 H24 N +, Cl -'
_chemical_formula_moiety 'C12 H24 N +, Cl -'
_chemical_formula_sum 'C12 H24 Cl N'
_chemical_formula_weight 217.77
_chemical_name_systematic
;
<i>N</i>-Cyclohexylcyclohexanaminium chloride
;
_space_group_IT_number 43
_symmetry_cell_setting orthorhombic
_symmetry_space_group_name_Hall 'F 2 -2d'
_symmetry_space_group_name_H-M 'F d d 2'
_atom_sites_solution_hydrogens geom
_atom_sites_solution_primary direct
_atom_sites_solution_secondary difmap
_audit_creation_method SHELXL-97
_cell_angle_alpha 90.00
_cell_angle_beta 90.00
_cell_angle_gamma 90.00
_cell_formula_units_Z 16
_cell_length_a 40.0268(19)
_cell_length_b 23.1726(10)
_cell_length_c 5.3463(2)
_cell_measurement_reflns_used 6909
_cell_measurement_temperature 120(2)
_cell_measurement_theta_max 27.3
_cell_measurement_theta_min 2.8
_cell_volume 4958.8(4)
_computing_cell_refinement 'CrysAlis RED (Oxford Diffraction, 2009)'
_computing_data_collection 'CrysAlis CCD (Oxford Diffraction, 2009)'
_computing_data_reduction 'CrysAlis RED (Oxford Diffraction, 2009)'
_computing_molecular_graphics '<i>Mercury</i> (Macrae <i>et al.</i>, 2008)'
_computing_publication_material 'SHELXL97 (Sheldrick, 2008)'
_computing_structure_refinement 'SHELXL97 (Sheldrick, 2008)'
_computing_structure_solution 'SHELXS97 (Sheldrick, 2008)'
_diffrn_ambient_temperature 120(2)
_diffrn_detector_area_resol_mean 8.4353
_diffrn_measured_fraction_theta_full 0.997
_diffrn_measured_fraction_theta_max 0.997
_diffrn_measurement_device_type 'Oxford Diffraction Xcalibur Sapphire2'
_diffrn_measurement_method \w
_diffrn_radiation_monochromator graphite
_diffrn_radiation_source 'Enhance (Mo) X-ray Source'
_diffrn_radiation_type MoK\a
_diffrn_radiation_wavelength 0.71073
_diffrn_reflns_av_R_equivalents 0.0324
_diffrn_reflns_av_sigmaI/netI 0.0272
_diffrn_reflns_limit_h_max 47
_diffrn_reflns_limit_h_min -25
_diffrn_reflns_limit_k_max 27
_diffrn_reflns_limit_k_min -26
_diffrn_reflns_limit_l_max 6
_diffrn_reflns_limit_l_min -6
_diffrn_reflns_number 13243
_diffrn_reflns_theta_full 25.00
_diffrn_reflns_theta_max 25.00
_diffrn_reflns_theta_min 3.52
_diffrn_standards_number 0
_exptl_absorpt_coefficient_mu 0.274
_exptl_absorpt_correction_T_max 1.00000
_exptl_absorpt_correction_T_min 0.88625
_exptl_absorpt_correction_type multi-scan
_exptl_absorpt_process_details '(CrysAlis RED; Oxford Diffraction, 2009)'
_exptl_crystal_colour colorless
_exptl_crystal_density_diffrn 1.167
_exptl_crystal_density_method 'not measured'
_exptl_crystal_description block
_exptl_crystal_F_000 1920
_exptl_crystal_size_max 0.30
_exptl_crystal_size_mid 0.20
_exptl_crystal_size_min 0.20
_refine_diff_density_max 0.302
_refine_diff_density_min -0.108
_refine_ls_extinction_method none
_refine_ls_goodness_of_fit_ref 1.000
_refine_ls_hydrogen_treatment mixed
_refine_ls_matrix_type full
_refine_ls_number_parameters 136
_refine_ls_number_reflns 1219
_refine_ls_number_restraints 1
_refine_ls_restrained_S_all 1.000
_refine_ls_R_factor_all 0.0293
_refine_ls_R_factor_gt 0.0252
_refine_ls_shift/su_max 0.000
_refine_ls_shift/su_mean 0.000
_refine_ls_structure_factor_coef Fsqd
_refine_ls_weighting_details 'calc w=1/[\s^2^(Fo^2^)+(0.0378P)^2^] where P=(Fo^2^+2Fc^2^)/3'
_refine_ls_weighting_scheme calc
_refine_ls_wR_factor_gt 0.0569
_refine_ls_wR_factor_ref 0.0574
_reflns_number_gt 1096
_reflns_number_total 1219
_reflns_threshold_expression I>2\s(I)
_cod_data_source_file pv2369.cif
_cod_data_source_block I
_cod_database_code 2229189
_cod_database_fobs_code 2229189

loop_
_symmetry_equiv_pos_as_xyz
'x, y, z'
'-x, -y, z'
'x+1/4, -y+1/4, z+1/4'
'-x+1/4, y+1/4, z+1/4'
'x, y+1/2, z+1/2'
'-x, -y+1/2, z+1/2'
'x+1/4, -y+3/4, z+3/4'
'-x+1/4, y+3/4, z+3/4'
'x+1/2, y, z+1/2'
'-x+1/2, -y, z+1/2'
'x+3/4, -y+1/4, z+3/4'
'-x+3/4, y+1/4, z+3/4'
'x+1/2, y+1/2, z'
'-x+1/2, -y+1/2, z'
'x+3/4, -y+3/4, z+1/4'
'-x+3/4, y+3/4, z+1/4'

loop_
_atom_site_type_symbol
_atom_site_label
_atom_site_fract_x
_atom_site_fract_y
_atom_site_fract_z
_atom_site_U_iso_or_equiv
_atom_site_adp_type
_atom_site_calc_flag
_atom_site_refinement_flags
_atom_site_occupancy
_atom_site_disorder_assembly
_atom_site_disorder_group
Cl Cl1 0.100648(13) 0.19484(2) 0.28104(17) 0.02112(15) Uani d . 1 . .
N N1 0.10617(4) 0.26694(6) 0.7818(5) 0.0166(4) Uani d . 1 . .
C C1 0.14111(5) 0.29218(8) 0.7797(5) 0.0161(4) Uani d . 1 . .
H H1B 0.1433 0.3186 0.6328 0.019 Uiso calc R 1 . .
C C2 0.16565(5) 0.24213(9) 0.7477(5) 0.0228(5) Uani d . 1 . .
H H2A 0.1611 0.2221 0.5877 0.027 Uiso calc R 1 . .
H H2B 0.1625 0.2140 0.8852 0.027 Uiso calc R 1 . .
C C3 0.20173(5) 0.26402(10) 0.7495(5) 0.0258(5) Uani d . 1 . .
H H3A 0.2172 0.2309 0.7360 0.031 Uiso calc R 1 . .
H H3B 0.2054 0.2894 0.6032 0.031 Uiso calc R 1 . .
C C4 0.20916(5) 0.29750(9) 0.9898(5) 0.0237(6) Uani d . 1 . .
H H4A 0.2074 0.2713 1.1354 0.028 Uiso calc R 1 . .
H H4B 0.2322 0.3128 0.9837 0.028 Uiso calc R 1 . .
C C5 0.18455(5) 0.34732(8) 1.0204(6) 0.0227(5) Uani d . 1 . .
H H5A 0.1879 0.3753 0.8828 0.027 Uiso calc R 1 . .
H H5B 0.1891 0.3674 1.1802 0.027 Uiso calc R 1 . .
C C6 0.14823(5) 0.32636(8) 1.0181(6) 0.0207(5) Uani d . 1 . .
H H6A 0.1441 0.3016 1.1660 0.025 Uiso calc R 1 . .
H H6B 0.1330 0.3599 1.0276 0.025 Uiso calc R 1 . .
C C7 0.07713(5) 0.30801(8) 0.7845(6) 0.0169(4) Uani d . 1 . .
H H7A 0.0804 0.3363 0.9238 0.020 Uiso calc R 1 . .
C C8 0.04529(5) 0.27365(9) 0.8342(5) 0.0219(5) Uani d . 1 . .
H H8A 0.0471 0.2538 0.9977 0.026 Uiso calc R 1 . .
H H8B 0.0425 0.2439 0.7031 0.026 Uiso calc R 1 . .
C C9 0.01485(6) 0.31357(11) 0.8354(5) 0.0277(6) Uani d . 1 . .
H H9A -0.0056 0.2903 0.8594 0.033 Uiso calc R 1 . .
H H9B 0.0166 0.3408 0.9774 0.033 Uiso calc R 1 . .
C C10 0.01206(6) 0.34760(10) 0.5914(5) 0.0262(6) Uani d . 1 . .
H H10A -0.0068 0.3751 0.6034 0.031 Uiso calc R 1 . .
H H10B 0.0074 0.3207 0.4518 0.031 Uiso calc R 1 . .
C C11 0.04427(5) 0.38076(8) 0.5367(5) 0.0224(5) Uani d . 1 . .
H H11A 0.0473 0.4112 0.6644 0.027 Uiso calc R 1 . .
H H11B 0.0424 0.3998 0.3715 0.027 Uiso calc R 1 . .
C C12 0.07490(5) 0.34125(8) 0.5370(5) 0.0196(5) Uani d . 1 . .
H H12A 0.0954 0.3646 0.5138 0.024 Uiso calc R 1 . .
H H12B 0.0733 0.3136 0.3962 0.024 Uiso calc R 1 . .
H H1N 0.1053(6) 0.2468(10) 0.920(5) 0.012(7) Uiso d . 1 . .
H H2N 0.1029(6) 0.2391(12) 0.634(6) 0.040(9) Uiso d . 1 . .

loop_
_atom_site_aniso_label
_atom_site_aniso_U_11
_atom_site_aniso_U_22
_atom_site_aniso_U_33
_atom_site_aniso_U_12
_atom_site_aniso_U_13
_atom_site_aniso_U_23
Cl1 0.0307(3) 0.0149(2) 0.0178(2) 0.0004(2) -0.0032(3) 0.0000(2)
N1 0.0183(11) 0.0159(8) 0.0155(8) 0.0013(7) -0.0006(9) 0.0034(10)
C1 0.0125(10) 0.0191(10) 0.0169(10) -0.0010(8) -0.0012(12) 0.0001(11)
C2 0.0209(13) 0.0225(11) 0.0250(13) 0.0037(10) -0.0036(11) -0.0085(10)
C3 0.0159(13) 0.0342(12) 0.0274(13) 0.0057(10) -0.0037(12) -0.0105(12)
C4 0.0171(13) 0.0275(12) 0.0265(13) -0.0003(10) -0.0046(12) -0.0067(10)
C5 0.0184(13) 0.0217(10) 0.0280(12) -0.0004(9) -0.0064(13) -0.0072(13)
C6 0.0191(12) 0.0195(10) 0.0235(11) 0.0022(10) -0.0002(11) -0.0019(12)
C7 0.0164(11) 0.0172(9) 0.0171(9) 0.0033(9) -0.0024(13) -0.0034(10)
C8 0.0205(13) 0.0249(12) 0.0203(13) -0.0018(10) -0.0001(10) 0.0081(9)
C9 0.0170(13) 0.0374(14) 0.0288(16) -0.0005(11) 0.0014(10) 0.0076(11)
C10 0.0210(14) 0.0277(12) 0.0298(15) 0.0037(11) -0.0044(11) 0.0041(10)
C11 0.0209(13) 0.0184(10) 0.0281(12) 0.0008(9) -0.0028(13) 0.0017(11)
C12 0.0187(13) 0.0162(10) 0.0240(11) -0.0003(9) 0.0003(12) 0.0051(11)

loop_
_atom_type_symbol
_atom_type_description
_atom_type_scat_dispersion_real
_atom_type_scat_dispersion_imag
_atom_type_scat_source
C C 0.0033 0.0016 'International Tables Vol C Tables 4.2.6.8 and 6.1.1.4'
H H 0.0000 0.0000 'International Tables Vol C Tables 4.2.6.8 and 6.1.1.4'
N N 0.0061 0.0033 'International Tables Vol C Tables 4.2.6.8 and 6.1.1.4'
Cl Cl 0.1484 0.1585 'International Tables Vol C Tables 4.2.6.8 and 6.1.1.4'

loop_
_geom_angle_atom_site_label_1
_geom_angle_atom_site_label_2
_geom_angle_atom_site_label_3
_geom_angle_site_symmetry_1
_geom_angle_site_symmetry_3
_geom_angle
_geom_angle_publ_flag
C7 N1 C1 . . 117.99(14) ?
C7 N1 H1N . . 107.4(15) ?
C1 N1 H1N . . 104.4(15) ?
C7 N1 H2N . . 107.9(15) ?
C1 N1 H2N . . 110.7(14) ?
H1N N1 H2N . . 108.0(17) ?
N1 C1 C6 . . 111.49(19) ?
N1 C1 C2 . . 107.50(15) ?
C6 C1 C2 . . 111.50(18) ?
N1 C1 H1B . . 108.8 ?
C6 C1 H1B . . 108.8 ?
C2 C1 H1B . . 108.8 ?
C1 C2 C3 . . 110.73(17) ?
C1 C2 H2A . . 109.5 ?
C3 C2 H2A . . 109.5 ?
C1 C2 H2B . . 109.5 ?
C3 C2 H2B . . 109.5 ?
H2A C2 H2B . . 108.1 ?
C4 C3 C2 . . 110.89(19) ?
C4 C3 H3A . . 109.5 ?
C2 C3 H3A . . 109.5 ?
C4 C3 H3B . . 109.5 ?
C2 C3 H3B . . 109.5 ?
H3A C3 H3B . . 108.0 ?
C5 C4 C3 . . 110.37(19) ?
C5 C4 H4A . . 109.6 ?
C3 C4 H4A . . 109.6 ?
C5 C4 H4B . . 109.6 ?
C3 C4 H4B . . 109.6 ?
H4A C4 H4B . . 108.1 ?
C4 C5 C6 . . 111.81(16) ?
C4 C5 H5A . . 109.3 ?
C6 C5 H5A . . 109.3 ?
C4 C5 H5B . . 109.3 ?
C6 C5 H5B . . 109.3 ?
H5A C5 H5B . . 107.9 ?
C1 C6 C5 . . 110.4(2) ?
C1 C6 H6A . . 109.6 ?
C5 C6 H6A . . 109.6 ?
C1 C6 H6B . . 109.6 ?
C5 C6 H6B . . 109.6 ?
H6A C6 H6B . . 108.1 ?
N1 C7 C8 . . 108.49(15) ?
N1 C7 C12 . . 110.8(2) ?
C8 C7 C12 . . 111.32(19) ?
N1 C7 H7A . . 108.7 ?
C8 C7 H7A . . 108.7 ?
C12 C7 H7A . . 108.7 ?
C7 C8 C9 . . 110.51(17) ?
C7 C8 H8A . . 109.5 ?
C9 C8 H8A . . 109.5 ?
C7 C8 H8B . . 109.5 ?
C9 C8 H8B . . 109.5 ?
H8A C8 H8B . . 108.1 ?
C10 C9 C8 . . 111.50(19) ?
C10 C9 H9A . . 109.3 ?
C8 C9 H9A . . 109.3 ?
C10 C9 H9B . . 109.3 ?
C8 C9 H9B . . 109.3 ?
H9A C9 H9B . . 108.0 ?
C9 C10 C11 . . 111.2(2) ?
C9 C10 H10A . . 109.4 ?
C11 C10 H10A . . 109.4 ?
C9 C10 H10B . . 109.4 ?
C11 C10 H10B . . 109.4 ?
H10A C10 H10B . . 108.0 ?
C10 C11 C12 . . 112.01(16) ?
C10 C11 H11A . . 109.2 ?
C12 C11 H11A . . 109.2 ?
C10 C11 H11B . . 109.2 ?
C12 C11 H11B . . 109.2 ?
H11A C11 H11B . . 107.9 ?
C11 C12 C7 . . 110.37(19) ?
C11 C12 H12A . . 109.6 ?
C7 C12 H12A . . 109.6 ?
C11 C12 H12B . . 109.6 ?
C7 C12 H12B . . 109.6 ?
H12A C12 H12B . . 108.1 ?

loop_
_geom_bond_atom_site_label_1
_geom_bond_atom_site_label_2
_geom_bond_site_symmetry_2
_geom_bond_distance
_geom_bond_publ_flag
N1 C7 . 1.502(2) ?
N1 C1 . 1.516(2) ?
N1 H1N . 0.87(2) ?
N1 H2N . 1.03(3) ?
C1 C6 . 1.527(4) ?
C1 C2 . 1.529(3) ?
C1 H1B . 1.0000 ?
C2 C3 . 1.531(3) ?
C2 H2A . 0.9900 ?
C2 H2B . 0.9900 ?
C3 C4 . 1.530(3) ?
C3 H3A . 0.9900 ?
C3 H3B . 0.9900 ?
C4 C5 . 1.526(3) ?
C4 H4A . 0.9900 ?
C4 H4B . 0.9900 ?
C5 C6 . 1.533(3) ?
C5 H5A . 0.9900 ?
C5 H5B . 0.9900 ?
C6 H6A . 0.9900 ?
C6 H6B . 0.9900 ?
C7 C8 . 1.526(3) ?
C7 C12 . 1.534(4) ?
C7 H7A . 1.0000 ?
C8 C9 . 1.530(3) ?
C8 H8A . 0.9900 ?
C8 H8B . 0.9900 ?
C9 C10 . 1.529(3) ?
C9 H9A . 0.9900 ?
C9 H9B . 0.9900 ?
C10 C11 . 1.529(3) ?
C10 H10A . 0.9900 ?
C10 H10B . 0.9900 ?
C11 C12 . 1.530(3) ?
C11 H11A . 0.9900 ?
C11 H11B . 0.9900 ?
C12 H12A . 0.9900 ?
C12 H12B . 0.9900 ?

loop_
_geom_hbond_atom_site_label_D
_geom_hbond_atom_site_label_H
_geom_hbond_atom_site_label_A
_geom_hbond_site_symmetry_A
_geom_hbond_distance_DH
_geom_hbond_distance_HA
_geom_hbond_distance_DA
_geom_hbond_angle_DHA
N1 H1N Cl1 1_556 0.87(2) 2.28(3) 3.157(3) 178(2)
N1 H2N Cl1 . 1.03(3) 2.15(3) 3.163(3) 168(2)

loop_
_geom_torsion_atom_site_label_1
_geom_torsion_atom_site_label_2
_geom_torsion_atom_site_label_3
_geom_torsion_atom_site_label_4
_geom_torsion_site_symmetry_1
_geom_torsion_site_symmetry_2
_geom_torsion_site_symmetry_3
_geom_torsion_site_symmetry_4
_geom_torsion
_geom_torsion_publ_flag
C7 N1 C1 C6 . . . . 63.7(3) ?
C7 N1 C1 C2 . . . . -173.8(2) ?
N1 C1 C2 C3 . . . . -178.8(2) ?
C6 C1 C2 C3 . . . . -56.3(3) ?
C1 C2 C3 C4 . . . . 56.7(3) ?
C2 C3 C4 C5 . . . . -56.6(2) ?
C3 C4 C5 C6 . . . . 56.5(3) ?
N1 C1 C6 C5 . . . . 175.55(16) ?
C2 C1 C6 C5 . . . . 55.4(2) ?
C4 C5 C6 C1 . . . . -55.7(3) ?
C1 N1 C7 C8 . . . . -169.8(2) ?
C1 N1 C7 C12 . . . . 67.7(3) ?
N1 C7 C8 C9 . . . . -179.26(19) ?
C12 C7 C8 C9 . . . . -57.1(2) ?
C7 C8 C9 C10 . . . . 56.2(3) ?
C8 C9 C10 C11 . . . . -54.7(3) ?
C9 C10 C11 C12 . . . . 54.4(3) ?
C10 C11 C12 C7 . . . . -55.0(3) ?
N1 C7 C12 C11 . . . . 177.21(16) ?
C8 C7 C12 C11 . . . . 56.4(2) ?

loop_
_cod_related_entry_id
_cod_related_entry_database
_cod_related_entry_code
1 ChemSpider 2072581
